data_4036002
loop_
_publ_author_name
'Gawade, Prashant M.'
'Khose, Vaibhav N.'
'Badani, Purav M.'
'Hasan, Mohammed'
'Kaabel, Sandra'
'Mobin, Shaikh M.'
'Borovkov, Victor'
'Karnik, Anil V.'

_publ_section_title
;
 Benzyne-Mediated Nonconcerted Pathway toward Synthesis of Sterically
 Crowded [5]- and [7]Oxahelicenoids, Stereochemical and Theoretical
 Studies, and Optical Resolution of Helicenoids.
;
_journal_issue 2
_journal_name_full 'The Journal of organic chemistry'
_journal_page_first 860
_journal_page_last 868
_journal_paper_doi 10.1021/acs.joc.8b02507
_journal_volume 84
_journal_year 2019
_chemical_formula_moiety 'C24 H18 O2'
_chemical_formula_sum 'C24 H18 O2'
_chemical_formula_weight 338.38
_space_group_crystal_system monoclinic
_space_group_IT_number 14
_space_group_name_Hall '-P 2yn'
_space_group_name_H-M_alt 'P 1 21/n 1'
_atom_sites_solution_hydrogens geom
_atom_sites_solution_primary dual
_audit_creation_date 2017-08-08
_audit_creation_method
;
Olex2 1.2
(compiled 2017.07.20 svn.r3457 for OlexSys, GUI svn.r5370)
;
_cell_angle_alpha 90
_cell_angle_beta 103.0070(10)
_cell_angle_gamma 90
_cell_formula_units_Z 4
_cell_length_a 14.84939(17)
_cell_length_b 5.00377(4)
_cell_length_c 23.0085(2)
_cell_measurement_reflns_used 10586
_cell_measurement_temperature 123(2)
_cell_measurement_theta_max 67.1260
_cell_measurement_theta_min 3.0820
_cell_volume 1665.74(3)
_computing_cell_refinement 'CrysAlisPro 1.171.38.43 (Rigaku OD, 2015)'
_computing_data_collection
;
Rigaku Collection Strategy
(Daniels, L. M. (2011). Acta Cryst. A67, C143)
;
_computing_data_reduction 'CrysAlisPro 1.171.38.43 (Rigaku OD, 2015)'
_computing_molecular_graphics
;
Mercury CSD 3.9 (Macrae, C. F., et al. (2006). J. Appl. Cryst. 39, 453-457)
POV-Ray 3.7 (Persistence of Vision Pty. Ltd. (2004)) 
;
_computing_publication_material 'Olex2 (Dolomanov et al., 2009)'
_computing_structure_refinement 'ShelXL (Sheldrick, 2015)'
_computing_structure_solution 'ShelXT (Sheldrick, 2015)'
_diffrn_ambient_temperature 123
_diffrn_detector 'CCD plate'
_diffrn_measured_fraction_theta_full 0.992
_diffrn_measured_fraction_theta_max 0.992
_diffrn_measurement_details
;
List of Runs (angles in degrees, time in seconds):

  # Type    Start    End  Width  t~exp~   \w     \q     \k     \f   Frames
--------------------------------------------------------------------------
  1  \w   -179.00   0.00   1.00   15.00    --  -90.00  60.00-108.00  179
  2  \w   -110.00  69.00   1.00   10.00    --  -21.00  60.00-108.00  179
  3  \w   -179.00   0.00   1.00   15.00    --  -90.00  30.00-180.00  179
  4  \w   -179.00   0.00   1.00   15.00    --  -90.00  60.00 -36.00  179
  5  \w   -179.00   0.00   1.00   15.00    --  -90.00  60.00  36.00  179
  6  \w   -179.00   0.00   1.00   15.00    --  -90.00  30.00 108.00  179
  7  \w   -179.00   0.00   1.00   15.00    --  -90.00  60.00-180.00  179
  8  \w   -179.00   0.00   1.00   15.00    --  -90.00  30.00  36.00  179
  9  \w   -179.00   0.00   1.00   15.00    --  -90.00  30.00 -36.00  179
;
_diffrn_measurement_device 'four-circle diffractometer'
_diffrn_measurement_device_type 'Rigaku Saturn944+ (2x2 bin mode)'
_diffrn_measurement_method '\w scans'
_diffrn_orient_matrix_type 'CrysAlisPro convention (1999,Acta A55,543-557)'
_diffrn_orient_matrix_UB_11 -0.0116374000
_diffrn_orient_matrix_UB_12 0.2334953000
_diffrn_orient_matrix_UB_13 -0.0446932000
_diffrn_orient_matrix_UB_21 -0.0408369000
_diffrn_orient_matrix_UB_22 -0.1934370000
_diffrn_orient_matrix_UB_23 -0.0512608000
_diffrn_orient_matrix_UB_31 -0.0976706000
_diffrn_orient_matrix_UB_32 0.0530596000
_diffrn_orient_matrix_UB_33 0.0098732000
_diffrn_radiation_monochromator Confocal
_diffrn_radiation_probe x-ray
_diffrn_radiation_type CuK\a
_diffrn_radiation_wavelength 1.54184
_diffrn_reflns_av_R_equivalents 0.0299
_diffrn_reflns_av_unetI/netI 0.0172
_diffrn_reflns_Laue_measured_fraction_full 0.992
_diffrn_reflns_Laue_measured_fraction_max 0.992
_diffrn_reflns_limit_h_max 16
_diffrn_reflns_limit_h_min -17
_diffrn_reflns_limit_k_max 5
_diffrn_reflns_limit_k_min -5
_diffrn_reflns_limit_l_max 27
_diffrn_reflns_limit_l_min -27
_diffrn_reflns_number 19063
_diffrn_reflns_point_group_measured_fraction_full 0.992
_diffrn_reflns_point_group_measured_fraction_max 0.992
_diffrn_reflns_theta_full 67.276
_diffrn_reflns_theta_max 67.276
_diffrn_reflns_theta_min 3.241
_diffrn_source 'fine-focus sealed X-ray tube'
_diffrn_source_type 'Rigaku MicroMax-003'
_exptl_absorpt_coefficient_mu 0.667
_exptl_absorpt_correction_T_max 1.00000
_exptl_absorpt_correction_T_min 0.61585
_exptl_absorpt_correction_type multi-scan
_exptl_absorpt_process_details
;
CrysAlisPro 1.171.38.43 (Rigaku Oxford Diffraction, 2015)
Empirical absorption correction using spherical harmonics,
 implemented in SCALE3 ABSPACK scaling algorithm.
;
_exptl_crystal_colour colourless
_exptl_crystal_colour_primary colourless
_exptl_crystal_density_diffrn 1.349
_exptl_crystal_description block
_exptl_crystal_F_000 712
_exptl_crystal_size_max 0.18
_exptl_crystal_size_mid 0.09
_exptl_crystal_size_min 0.07
_refine_diff_density_max 0.195
_refine_diff_density_min -0.199
_refine_diff_density_rms 0.045
_refine_ls_extinction_method none
_refine_ls_goodness_of_fit_ref 1.130
_refine_ls_hydrogen_treatment constr
_refine_ls_matrix_type full
_refine_ls_number_parameters 235
_refine_ls_number_reflns 2946
_refine_ls_number_restraints 0
_refine_ls_restrained_S_all 1.130
_refine_ls_R_factor_all 0.0483
_refine_ls_R_factor_gt 0.0462
_refine_ls_shift/su_max 0.000
_refine_ls_shift/su_mean 0.000
_refine_ls_structure_factor_coef Fsqd
_refine_ls_weighting_details 'w=1/[\s^2^(Fo^2^)+(0.0609P)^2^+0.6170P] where P=(Fo^2^+2Fc^2^)/3'
_refine_ls_weighting_scheme calc
_refine_ls_wR_factor_gt 0.1169
_refine_ls_wR_factor_ref 0.1194
_reflns_Friedel_coverage 0.000
_reflns_number_gt 2766
_reflns_number_total 2946
_reflns_threshold_expression 'I > 2\s(I)'
_cod_data_source_file jo8b02507_si_003.cif
_cod_data_source_block compound_2
_cod_original_cell_volume 1665.73(3)
_cod_database_code 4036002
_shelx_shelxl_version_number 2016/6
_chemical_oxdiff_formula 'C24 H18 O2'
_shelx_space_group_comment
;
The symmetry employed for this shelxl refinement is uniquely defined
by the following loop, which should always be used as a source of
symmetry information in preference to the above space-group names.
They are only intended as comments.
;
_shelx_estimated_absorpt_t_max 0.955
_shelx_estimated_absorpt_t_min 0.889
_reflns_odcompleteness_completeness 99.07
_reflns_odcompleteness_iscentric 1
_reflns_odcompleteness_theta 67.16
_olex2_refinement_description
;
1. Fixed Uiso
 At 1.2 times of:
  All C(H) groups, All C(H,H) groups
2.a Ternary CH refined with riding coordinates:
 C10B(H10B), C6A(H6A)
2.b Secondary CH2 refined with riding coordinates:
 C11(H11A,H11B), C6(H6B,H6C)
2.c Aromatic/amide H refined with riding coordinates:
 C1(H1), C15(H15), C2(H2), C16(H16), C14(H14), C10(H10), C13(H13), C7(H7),
 C4(H4), C3(H3), C8(H8), C9(H9)
;
_olex2_submission_special_instructions 'No special instructions were received'
_oxdiff_exptl_absorpt_empirical_details
;
Empirical correction (ABSPACK) includes:
- Absorption correction using spherical harmonics
- Frame scaling
- Detector area scaling
;
_oxdiff_exptl_absorpt_empirical_full_max 1.780
_oxdiff_exptl_absorpt_empirical_full_min 0.634

loop_
_space_group_symop_operation_xyz
'x, y, z'
'-x+1/2, y+1/2, -z+1/2'
'-x, -y, -z'
'x-1/2, -y-1/2, z-1/2'

loop_
_atom_site_label
_atom_site_type_symbol
_atom_site_fract_x
_atom_site_fract_y
_atom_site_fract_z
_atom_site_U_iso_or_equiv
_atom_site_adp_type
_atom_site_occupancy
_atom_site_site_symmetry_order
_atom_site_calc_flag
_atom_site_refinement_flags_posn
O12 O 0.35457(7) 0.8327(2) 0.76742(4) 0.0310(3) Uani 1 1 d .
O5 O 0.53105(7) 0.0642(2) 0.57049(5) 0.0332(3) Uani 1 1 d .
C16C C 0.46922(10) 0.4519(3) 0.64300(6) 0.0247(3) Uani 1 1 d .
C16D C 0.56851(10) 0.3925(3) 0.65067(6) 0.0251(3) Uani 1 1 d .
C16A C 0.46280(10) 0.4882(3) 0.75155(6) 0.0253(3) Uani 1 1 d .
C16B C 0.42396(10) 0.4974(3) 0.68644(6) 0.0245(3) Uani 1 1 d .
C10B C 0.32358(10) 0.5768(3) 0.67354(6) 0.0253(3) Uani 1 1 d .
H10B H 0.290615 0.444947 0.693986 0.030 Uiso 1 1 calc R
C10A C 0.27504(10) 0.5808(3) 0.60845(6) 0.0264(3) Uani 1 1 d .
C6B C 0.32006(10) 0.5019(3) 0.56407(6) 0.0268(3) Uani 1 1 d .
C12A C 0.42512(10) 0.6559(3) 0.78879(6) 0.0273(3) Uani 1 1 d .
C4A C 0.59412(10) 0.1988(3) 0.61345(6) 0.0274(3) Uani 1 1 d .
C6A C 0.42046(10) 0.4254(3) 0.57839(6) 0.0266(3) Uani 1 1 d .
H6A H 0.452983 0.542361 0.554411 0.032 Uiso 1 1 calc R
C11 C 0.32031(11) 0.8478(3) 0.70389(6) 0.0284(3) Uani 1 1 d .
H11A H 0.357780 0.978273 0.687178 0.034 Uiso 1 1 calc R
H11B H 0.255725 0.913087 0.695171 0.034 Uiso 1 1 calc R
C1 C 0.63874(10) 0.5324(3) 0.68918(6) 0.0286(3) Uani 1 1 d .
H1 H 0.622861 0.671253 0.713208 0.034 Uiso 1 1 calc R
C15 C 0.55980(11) 0.2907(3) 0.84030(7) 0.0311(3) Uani 1 1 d .
H15 H 0.605173 0.163176 0.857910 0.037 Uiso 1 1 calc R
C2 C 0.73088(11) 0.4737(3) 0.69317(7) 0.0315(4) Uani 1 1 d .
H2 H 0.777796 0.571632 0.719511 0.038 Uiso 1 1 calc R
C16 C 0.52887(10) 0.3010(3) 0.77905(6) 0.0277(3) Uani 1 1 d .
H16 H 0.553020 0.178100 0.754996 0.033 Uiso 1 1 calc R
C14 C 0.52435(11) 0.4675(3) 0.87612(7) 0.0321(4) Uani 1 1 d .
H14 H 0.546718 0.464296 0.918180 0.039 Uiso 1 1 calc R
C10 C 0.18233(11) 0.6579(3) 0.59238(7) 0.0320(4) Uani 1 1 d .
H10 H 0.151313 0.709439 0.622495 0.038 Uiso 1 1 calc R
C13 C 0.45659(11) 0.6479(3) 0.85047(7) 0.0315(3) Uani 1 1 d .
H13 H 0.431469 0.766382 0.874940 0.038 Uiso 1 1 calc R
C7 C 0.27137(11) 0.5072(3) 0.50444(7) 0.0333(4) Uani 1 1 d .
H7 H 0.301878 0.456591 0.474007 0.040 Uiso 1 1 calc R
C4 C 0.68654(11) 0.1333(3) 0.61823(7) 0.0313(3) Uani 1 1 d .
H4 H 0.702912 -0.004353 0.594113 0.038 Uiso 1 1 calc R
C6 C 0.43502(10) 0.1336(3) 0.56200(7) 0.0302(3) Uani 1 1 d .
H6B H 0.405804 0.014575 0.586802 0.036 Uiso 1 1 calc R
H6C H 0.403884 0.103341 0.519731 0.036 Uiso 1 1 calc R
C3 C 0.75423(11) 0.2691(3) 0.65809(7) 0.0329(4) Uani 1 1 d .
H3 H 0.817311 0.222963 0.661718 0.039 Uiso 1 1 calc R
C8 C 0.17956(12) 0.5848(4) 0.48899(7) 0.0391(4) Uani 1 1 d .
H8 H 0.147339 0.586280 0.448339 0.047 Uiso 1 1 calc R
C9 C 0.13500(12) 0.6602(4) 0.53326(7) 0.0385(4) Uani 1 1 d .
H9 H 0.071997 0.713390 0.523007 0.046 Uiso 1 1 calc R

loop_
_atom_site_aniso_label
_atom_site_aniso_U_11
_atom_site_aniso_U_22
_atom_site_aniso_U_33
_atom_site_aniso_U_23
_atom_site_aniso_U_13
_atom_site_aniso_U_12
O12 0.0344(6) 0.0289(6) 0.0317(5) -0.0059(4) 0.0116(4) 0.0038(4)
O5 0.0339(6) 0.0306(6) 0.0360(6) -0.0098(4) 0.0099(4) 0.0044(4)
C16C 0.0290(8) 0.0170(7) 0.0300(7) -0.0009(5) 0.0108(6) -0.0006(5)
C16D 0.0288(8) 0.0209(7) 0.0289(7) 0.0020(5) 0.0132(6) 0.0015(6)
C16A 0.0267(7) 0.0215(7) 0.0299(7) -0.0018(5) 0.0114(6) -0.0041(5)
C16B 0.0275(8) 0.0179(7) 0.0301(7) -0.0008(5) 0.0104(6) -0.0022(5)
C10B 0.0276(8) 0.0216(7) 0.0296(7) -0.0001(5) 0.0125(6) -0.0006(6)
C10A 0.0308(8) 0.0200(7) 0.0303(7) 0.0007(5) 0.0109(6) -0.0018(6)
C6B 0.0310(8) 0.0200(7) 0.0302(7) -0.0003(5) 0.0089(6) -0.0008(6)
C12A 0.0270(7) 0.0229(7) 0.0348(8) -0.0020(6) 0.0129(6) -0.0035(6)
C4A 0.0341(8) 0.0228(7) 0.0283(7) 0.0020(6) 0.0132(6) 0.0011(6)
C6A 0.0313(8) 0.0232(7) 0.0278(7) -0.0010(5) 0.0120(6) -0.0004(6)
C11 0.0328(8) 0.0235(7) 0.0308(7) -0.0025(6) 0.0115(6) 0.0026(6)
C1 0.0310(8) 0.0257(7) 0.0320(7) -0.0003(6) 0.0133(6) 0.0001(6)
C15 0.0309(8) 0.0301(8) 0.0332(8) 0.0049(6) 0.0091(6) -0.0026(6)
C2 0.0297(8) 0.0311(8) 0.0355(8) 0.0026(6) 0.0106(6) -0.0014(6)
C16 0.0301(8) 0.0247(7) 0.0313(7) -0.0011(6) 0.0128(6) -0.0022(6)
C14 0.0357(9) 0.0339(8) 0.0280(7) -0.0003(6) 0.0098(6) -0.0083(6)
C10 0.0303(8) 0.0320(8) 0.0357(8) -0.0012(6) 0.0118(6) 0.0016(6)
C13 0.0354(8) 0.0305(8) 0.0321(8) -0.0067(6) 0.0152(6) -0.0067(6)
C7 0.0387(9) 0.0315(8) 0.0311(8) -0.0009(6) 0.0111(6) 0.0029(7)
C4 0.0368(9) 0.0274(8) 0.0337(8) 0.0028(6) 0.0164(6) 0.0081(6)
C6 0.0330(8) 0.0259(8) 0.0337(8) -0.0055(6) 0.0121(6) 0.0006(6)
C3 0.0302(8) 0.0336(8) 0.0381(8) 0.0072(7) 0.0145(6) 0.0062(6)
C8 0.0403(9) 0.0419(10) 0.0323(8) -0.0007(7) 0.0025(7) 0.0050(7)
C9 0.0334(9) 0.0416(10) 0.0394(8) 0.0013(7) 0.0061(7) 0.0061(7)

loop_
_atom_type_symbol
_atom_type_description
_atom_type_scat_dispersion_real
_atom_type_scat_dispersion_imag
_atom_type_scat_source
C C 0.0181 0.0091 'International Tables Vol C Tables 4.2.6.8 and 6.1.1.4'
H H 0.0000 0.0000 'International Tables Vol C Tables 4.2.6.8 and 6.1.1.4'
O O 0.0492 0.0322 'International Tables Vol C Tables 4.2.6.8 and 6.1.1.4'

loop_
_geom_angle_atom_site_label_1
_geom_angle_atom_site_label_2
_geom_angle_atom_site_label_3
_geom_angle
C12A O12 C11 117.68(11)
C4A O5 C6 118.28(11)
C16D C16C C6A 110.23(11)
C16B C16C C16D 126.81(13)
C16B C16C C6A 122.66(13)
C4A C16D C16C 117.88(13)
C1 C16D C16C 123.98(13)
C1 C16D C4A 117.92(13)
C12A C16A C16B 118.79(13)
C16 C16A C16B 123.51(13)
C16 C16A C12A 117.35(13)
C16C C16B C16A 126.99(13)
C16C C16B C10B 122.45(13)
C16A C16B C10B 110.53(11)
C16B C10B H10B 107.5
C16B C10B C10A 115.45(12)
C16B C10B C11 105.98(12)
C10A C10B H10B 107.5
C10A C10B C11 112.57(12)
C11 C10B H10B 107.5
C6B C10A C10B 121.41(13)
C10 C10A C10B 119.24(13)
C10 C10A C6B 119.32(13)
C10A C6B C6A 121.75(13)
C10A C6B C7 118.96(14)
C7 C6B C6A 119.21(13)
O12 C12A C16A 122.89(13)
O12 C12A C13 115.95(13)
C13 C12A C16A 121.14(14)
O5 C4A C16D 122.91(13)
O5 C4A C4 116.22(13)
C4 C4A C16D 120.87(14)
C16C C6A H6A 108.0
C16C C6A C6 105.26(12)
C6B C6A C16C 115.28(12)
C6B C6A H6A 108.0
C6B C6A C6 112.09(12)
C6 C6A H6A 108.0
O12 C11 C10B 112.14(11)
O12 C11 H11A 109.2
O12 C11 H11B 109.2
C10B C11 H11A 109.2
C10B C11 H11B 109.2
H11A C11 H11B 107.9
C16D C1 H1 119.2
C2 C1 C16D 121.52(14)
C2 C1 H1 119.2
C16 C15 H15 120.1
C16 C15 C14 119.83(14)
C14 C15 H15 120.1
C1 C2 H2 120.4
C1 C2 C3 119.26(15)
C3 C2 H2 120.4
C16A C16 H16 119.2
C15 C16 C16A 121.61(13)
C15 C16 H16 119.2
C15 C14 H14 120.0
C13 C14 C15 119.92(14)
C13 C14 H14 120.0
C10A C10 H10 119.5
C9 C10 C10A 120.98(14)
C9 C10 H10 119.5
C12A C13 H13 120.0
C14 C13 C12A 120.00(14)
C14 C13 H13 120.0
C6B C7 H7 119.4
C8 C7 C6B 121.23(14)
C8 C7 H7 119.4
C4A C4 H4 120.1
C3 C4 C4A 119.71(14)
C3 C4 H4 120.1
O5 C6 C6A 112.74(12)
O5 C6 H6B 109.0
O5 C6 H6C 109.0
C6A C6 H6B 109.0
C6A C6 H6C 109.0
H6B C6 H6C 107.8
C2 C3 H3 119.7
C4 C3 C2 120.53(14)
C4 C3 H3 119.7
C7 C8 H8 120.2
C7 C8 C9 119.54(15)
C9 C8 H8 120.2
C10 C9 C8 119.96(15)
C10 C9 H9 120.0
C8 C9 H9 120.0

loop_
_geom_bond_atom_site_label_1
_geom_bond_atom_site_label_2
_geom_bond_distance
O12 C12A 1.3746(18)
O12 C11 1.4374(17)
O5 C4A 1.3751(18)
O5 C6 1.4376(18)
C16C C16D 1.475(2)
C16C C16B 1.343(2)
C16C C6A 1.5058(19)
C16D C4A 1.402(2)
C16D C1 1.395(2)
C16A C16B 1.4798(19)
C16A C12A 1.403(2)
C16A C16 1.400(2)
C16B C10B 1.506(2)
C10B H10B 1.0000
C10B C10A 1.5090(19)
C10B C11 1.5310(19)
C10A C6B 1.397(2)
C10A C10 1.397(2)
C6B C6A 1.502(2)
C6B C7 1.400(2)
C12A C13 1.391(2)
C4A C4 1.391(2)
C6A H6A 1.0000
C6A C6 1.536(2)
C11 H11A 0.9900
C11 H11B 0.9900
C1 H1 0.9500
C1 C2 1.382(2)
C15 H15 0.9500
C15 C16 1.381(2)
C15 C14 1.391(2)
C2 H2 0.9500
C2 C3 1.395(2)
C16 H16 0.9500
C14 H14 0.9500
C14 C13 1.381(2)
C10 H10 0.9500
C10 C9 1.384(2)
C13 H13 0.9500
C7 H7 0.9500
C7 C8 1.385(2)
C4 H4 0.9500
C4 C3 1.378(2)
C6 H6B 0.9900
C6 H6C 0.9900
C3 H3 0.9500
C8 H8 0.9500
C8 C9 1.386(2)
C9 H9 0.9500
